data_4510871
loop_
_publ_author_name
'George, Fanny'
'Tumanov, Nikolay'
'Norberg, Bernadette'
'Robeyns, Koen'
'Filinchuk, Yaroslav'
'Wouters, Johan'
'Leyssens, Tom'

_publ_section_title
;
 Does Chirality Influence the Tendency toward Cocrystal Formation?
;
_journal_issue 6
_journal_name_full 'Crystal Growth &amp; Design'
_journal_page_first 2880
_journal_paper_doi 10.1021/cg500181t
_journal_volume 14
_journal_year 2014
_chemical_formula_moiety 'C8 H14 N2 O2, C6 H10 O4'
_chemical_formula_sum 'C14 H24 N2 O6'
_chemical_formula_weight 316.35
_chemical_name_systematic
;
 ?
;
_space_group_IT_number 14
_symmetry_cell_setting monoclinic
_symmetry_space_group_name_Hall '-P 2ybc'
_symmetry_space_group_name_H-M 'P 1 21/c 1'
_atom_sites_solution_hydrogens geom
_atom_sites_solution_primary direct
_atom_sites_solution_secondary difmap
_audit_creation_method SHELXL-97
_cell_angle_alpha 90.00
_cell_angle_beta 116.342(9)
_cell_angle_gamma 90.00
_cell_formula_units_Z 4
_cell_length_a 12.9082(9)
_cell_length_b 11.5417(8)
_cell_length_c 12.5179(9)
_cell_measurement_reflns_used 3395
_cell_measurement_temperature 293(2)
_cell_measurement_theta_max 28.0050
_cell_measurement_theta_min 4.0370
_cell_volume 1671.3(2)
_computing_cell_refinement
;
CrysAlisPro, Agilent Technologies,
Version 1.171.36.28 (release 01-02-2013 CrysAlis171 .NET)
(compiled Feb  1 2013,16:14:44)
;
_computing_data_collection
;
CrysAlisPro, Agilent Technologies,
Version 1.171.36.28 (release 01-02-2013 CrysAlis171 .NET)
(compiled Feb  1 2013,16:14:44)
;
_computing_data_reduction
;
CrysAlisPro, Agilent Technologies,
Version 1.171.36.28 (release 01-02-2013 CrysAlis171 .NET)
(compiled Feb  1 2013,16:14:44)
;
_computing_structure_refinement 'SHELXL-97 (Sheldrick, 1997)'
_computing_structure_solution Sir2004
_diffrn_ambient_temperature 293(2)
_diffrn_detector_area_resol_mean 10.3712
_diffrn_measured_fraction_theta_full 0.998
_diffrn_measured_fraction_theta_max 0.849
_diffrn_measurement_device_type 'Xcalibur, Ruby, Gemini ultra'
_diffrn_measurement_method '\w scans'
_diffrn_radiation_monochromator graphite
_diffrn_radiation_source 'fine-focus sealed tube'
_diffrn_radiation_type MoK\a
_diffrn_radiation_wavelength 0.71073
_diffrn_reflns_av_R_equivalents 0.0155
_diffrn_reflns_av_sigmaI/netI 0.0202
_diffrn_reflns_limit_h_max 11
_diffrn_reflns_limit_h_min -15
_diffrn_reflns_limit_k_max 15
_diffrn_reflns_limit_k_min -12
_diffrn_reflns_limit_l_max 16
_diffrn_reflns_limit_l_min -16
_diffrn_reflns_number 8681
_diffrn_reflns_theta_full 25.00
_diffrn_reflns_theta_max 28.24
_diffrn_reflns_theta_min 3.26
_exptl_absorpt_coefficient_mu 0.098
_exptl_absorpt_correction_T_max 0.9665
_exptl_absorpt_correction_T_min 0.9572
_exptl_absorpt_correction_type multi-scan
_exptl_absorpt_process_details
;
CrysAlisPro, Agilent Technologies,
Version 1.171.36.28 (release 01-02-2013 CrysAlis171 .NET)
(compiled Feb  1 2013,16:14:44)
Empirical absorption correction using spherical harmonics,
 implemented in SCALE3 ABSPACK scaling algorithm.
;
_exptl_crystal_colour colorless
_exptl_crystal_density_diffrn 1.257
_exptl_crystal_density_method 'not measured'
_exptl_crystal_description plaquet
_exptl_crystal_F_000 680
_exptl_crystal_size_max 0.45
_exptl_crystal_size_mid 0.40
_exptl_crystal_size_min 0.35
_refine_diff_density_max 0.317
_refine_diff_density_min -0.173
_refine_diff_density_rms 0.033
_refine_ls_extinction_method none
_refine_ls_goodness_of_fit_ref 1.159
_refine_ls_hydrogen_treatment constr
_refine_ls_matrix_type full
_refine_ls_number_parameters 202
_refine_ls_number_reflns 3511
_refine_ls_number_restraints 0
_refine_ls_restrained_S_all 1.159
_refine_ls_R_factor_all 0.0559
_refine_ls_R_factor_gt 0.0439
_refine_ls_shift/su_max 0.000
_refine_ls_shift/su_mean 0.000
_refine_ls_structure_factor_coef Fsqd
_refine_ls_weighting_details 'calc w=1/[\s^2^(Fo^2^)+(0.1000P)^2^+0.0000P] where P=(Fo^2^+2Fc^2^)/3'
_refine_ls_weighting_scheme calc
_refine_ls_wR_factor_gt 0.1503
_refine_ls_wR_factor_ref 0.1622
_reflns_number_gt 2869
_reflns_number_total 3511
_reflns_threshold_expression >2sigma(I)
_cod_data_source_file cg500181t_si_002.cif
_cod_data_source_block ETI-DMSA
_cod_depositor_comments 'Adding full bibliography for 4510871--4510880.cif.'
_cod_original_sg_symbol_H-M 'P 21/c'
_cod_database_code 4510871

loop_
_symmetry_equiv_pos_as_xyz
'x, y, z'
'-x, y+1/2, -z+1/2'
'-x, -y, -z'
'x, -y-1/2, z-1/2'

loop_
_atom_site_label
_atom_site_type_symbol
_atom_site_fract_x
_atom_site_fract_y
_atom_site_fract_z
_atom_site_U_iso_or_equiv
_atom_site_adp_type
_atom_site_occupancy
_atom_site_symmetry_multiplicity
_atom_site_calc_flag
_atom_site_refinement_flags
O1 O 0.38836(11) 0.74052(12) 0.05088(12) 0.0633(4) Uani 1 1 d .
O2 O 0.11236(9) 0.59337(9) 0.16838(10) 0.0523(3) Uani 1 1 d .
N1 N 0.29576(10) 0.81979(10) 0.14946(10) 0.0392(3) Uani 1 1 d .
N2 N 0.29925(11) 0.63128(12) 0.28734(11) 0.0485(4) Uani 1 1 d .
H2M H 0.3008 0.5737 0.3359 0.058 Uiso 1 1 d R
H2N H 0.3611 0.6734 0.3043 0.058 Uiso 1 1 d R
C1 C 0.37918(12) 0.81721(13) 0.11476(13) 0.0430(4) Uani 1 1 d .
C2 C 0.45524(16) 0.92123(16) 0.16361(18) 0.0653(5) Uani 1 1 d .
H2A H 0.4453 0.9749 0.1002 0.078 Uiso 1 1 calc R
H2B H 0.5359 0.8985 0.2040 0.078 Uiso 1 1 calc R
C3 C 0.41758(17) 0.97565(15) 0.2497(2) 0.0728(6) Uani 1 1 d .
H3A H 0.4077 1.0586 0.2367 0.087 Uiso 1 1 calc R
H3B H 0.4744 0.9618 0.3312 0.087 Uiso 1 1 calc R
C4 C 0.30304(18) 0.91832(14) 0.22541(19) 0.0635(5) Uani 1 1 d .
H4A H 0.3026 0.8928 0.2990 0.076 Uiso 1 1 calc R
H4B H 0.2391 0.9713 0.1849 0.076 Uiso 1 1 calc R
C5 C 0.19862(12) 0.73918(13) 0.10171(13) 0.0412(4) Uani 1 1 d .
H5 H 0.2075 0.6954 0.0392 0.049 Uiso 1 1 calc R
C6 C 0.20117(12) 0.64981(12) 0.19176(12) 0.0380(3) Uani 1 1 d .
C7 C 0.08297(15) 0.79911(17) 0.04062(19) 0.0640(5) Uani 1 1 d .
H7A H 0.0719 0.8474 0.0982 0.077 Uiso 1 1 calc R
H7B H 0.0223 0.7411 0.0125 0.077 Uiso 1 1 calc R
C8 C 0.07181(18) 0.8735(2) -0.0637(2) 0.0845(7) Uani 1 1 d .
H8A H 0.1293 0.9335 -0.0358 0.127 Uiso 1 1 calc R
H8B H -0.0038 0.9078 -0.1003 0.127 Uiso 1 1 calc R
H8C H 0.0829 0.8263 -0.1209 0.127 Uiso 1 1 calc R
O3 O 0.73496(10) 0.58045(9) 0.59945(11) 0.0592(4) Uani 1 1 d .
O4 O 0.90774(9) 0.60917(10) 0.75069(10) 0.0539(3) Uani 1 1 d .
H4O H 0.8965 0.5372 0.7722 0.081 Uiso 1 1 d R
O5 O 0.59192(10) 0.80512(11) 0.56772(10) 0.0576(3) Uani 1 1 d .
H5O H 0.5230 0.7863 0.5540 0.086 Uiso 1 1 d R
O6 O 0.53983(9) 0.73291(10) 0.38651(9) 0.0468(3) Uani 1 1 d .
C9 C 0.81599(12) 0.64325(13) 0.65533(12) 0.0394(3) Uani 1 1 d .
C10 C 0.82212(12) 0.76775(12) 0.62485(12) 0.0384(3) Uani 1 1 d .
H10A H 0.8994 0.7835 0.6339 0.046 Uiso 1 1 calc R
H10B H 0.8099 0.8158 0.6818 0.046 Uiso 1 1 calc R
C11 C 0.73475(12) 0.80356(12) 0.49860(12) 0.0369(3) Uani 1 1 d .
C12 C 0.61200(12) 0.77428(11) 0.47734(12) 0.0356(3) Uani 1 1 d .
C13 C 0.76127(14) 0.74462(17) 0.40496(14) 0.0539(4) Uani 1 1 d .
H13A H 0.7658 0.6624 0.4176 0.081 Uiso 1 1 calc R
H13B H 0.8337 0.7726 0.4110 0.081 Uiso 1 1 calc R
H13C H 0.7010 0.7617 0.3271 0.081 Uiso 1 1 calc R
C14 C 0.74180(16) 0.93542(14) 0.48883(17) 0.0588(5) Uani 1 1 d .
H14A H 0.6906 0.9596 0.4093 0.088 Uiso 1 1 calc R
H14B H 0.8196 0.9571 0.5067 0.088 Uiso 1 1 calc R
H14C H 0.7196 0.9721 0.5444 0.088 Uiso 1 1 calc R

loop_
_atom_site_aniso_label
_atom_site_aniso_U_11
_atom_site_aniso_U_22
_atom_site_aniso_U_33
_atom_site_aniso_U_23
_atom_site_aniso_U_13
_atom_site_aniso_U_12
O1 0.0432(7) 0.0908(9) 0.0659(8) -0.0119(7) 0.0332(6) -0.0070(6)
O2 0.0359(6) 0.0565(6) 0.0588(7) 0.0161(5) 0.0158(5) -0.0068(5)
N1 0.0328(6) 0.0393(6) 0.0451(7) 0.0024(5) 0.0171(5) -0.0012(5)
N2 0.0373(7) 0.0514(7) 0.0482(7) 0.0106(6) 0.0113(6) -0.0071(5)
C1 0.0298(7) 0.0547(9) 0.0424(8) 0.0120(7) 0.0141(6) -0.0009(6)
C2 0.0483(10) 0.0677(11) 0.0651(11) 0.0185(9) 0.0118(8) -0.0209(8)
C3 0.0612(12) 0.0396(9) 0.0867(14) -0.0031(9) 0.0049(10) 0.0012(8)
C4 0.0714(12) 0.0466(9) 0.0723(12) -0.0064(9) 0.0318(10) 0.0036(8)
C5 0.0306(7) 0.0485(8) 0.0439(8) 0.0043(6) 0.0158(6) -0.0048(6)
C6 0.0322(7) 0.0416(7) 0.0421(8) 0.0005(6) 0.0182(6) 0.0008(6)
C7 0.0370(9) 0.0732(12) 0.0756(12) 0.0275(10) 0.0195(8) 0.0029(8)
C8 0.0556(12) 0.0956(15) 0.0781(13) 0.0448(12) 0.0076(10) -0.0032(11)
O3 0.0499(7) 0.0459(6) 0.0586(7) 0.0100(5) 0.0033(6) -0.0112(5)
O4 0.0423(6) 0.0519(6) 0.0517(7) 0.0142(5) 0.0067(5) -0.0022(5)
O5 0.0430(6) 0.0827(9) 0.0566(7) -0.0130(6) 0.0307(6) -0.0081(6)
O6 0.0322(6) 0.0580(7) 0.0461(6) -0.0011(5) 0.0137(5) -0.0058(5)
C9 0.0346(7) 0.0444(8) 0.0384(7) 0.0023(6) 0.0156(6) -0.0003(6)
C10 0.0330(7) 0.0428(8) 0.0379(7) -0.0002(6) 0.0145(6) -0.0045(6)
C11 0.0317(7) 0.0416(8) 0.0379(7) 0.0037(6) 0.0157(6) -0.0047(6)
C12 0.0328(7) 0.0348(7) 0.0408(8) 0.0048(6) 0.0177(6) 0.0015(6)
C13 0.0369(8) 0.0845(12) 0.0436(9) -0.0015(8) 0.0209(7) -0.0027(8)
C14 0.0558(10) 0.0468(9) 0.0662(11) 0.0134(8) 0.0202(9) -0.0100(7)

loop_
_atom_type_symbol
_atom_type_description
_atom_type_scat_dispersion_real
_atom_type_scat_dispersion_imag
_atom_type_scat_source
C C 0.0033 0.0016 'International Tables Vol C Tables 4.2.6.8 and 6.1.1.4'
H H 0.0000 0.0000 'International Tables Vol C Tables 4.2.6.8 and 6.1.1.4'
N N 0.0061 0.0033 'International Tables Vol C Tables 4.2.6.8 and 6.1.1.4'
O O 0.0106 0.0060 'International Tables Vol C Tables 4.2.6.8 and 6.1.1.4'

loop_
_geom_angle_atom_site_label_1
_geom_angle_atom_site_label_2
_geom_angle_atom_site_label_3
_geom_angle
C1 N1 C4 113.80(13)
C1 N1 C5 121.72(12)
C4 N1 C5 124.00(13)
C6 N2 H2M 117.4
C6 N2 H2N 122.3
H2M N2 H2N 120.3
O1 C1 N1 123.59(14)
O1 C1 C2 127.26(15)
N1 C1 C2 109.15(15)
C1 C2 C3 105.41(15)
C1 C2 H2A 110.7
C3 C2 H2A 110.7
C1 C2 H2B 110.7
C3 C2 H2B 110.7
H2A C2 H2B 108.8
C2 C3 C4 105.65(14)
C2 C3 H3A 110.6
C4 C3 H3A 110.6
C2 C3 H3B 110.6
C4 C3 H3B 110.6
H3A C3 H3B 108.7
N1 C4 C3 104.19(16)
N1 C4 H4A 110.9
C3 C4 H4A 110.9
N1 C4 H4B 110.9
C3 C4 H4B 110.9
H4A C4 H4B 108.9
N1 C5 C7 113.09(13)
N1 C5 C6 113.43(11)
C7 C5 C6 112.24(12)
N1 C5 H5 105.8
C7 C5 H5 105.8
C6 C5 H5 105.8
O2 C6 N2 123.11(13)
O2 C6 C5 118.06(12)
N2 C6 C5 118.71(12)
C5 C7 C8 113.00(16)
C5 C7 H7A 109.0
C8 C7 H7A 109.0
C5 C7 H7B 109.0
C8 C7 H7B 109.0
H7A C7 H7B 107.8
C7 C8 H8A 109.5
C7 C8 H8B 109.5
H8A C8 H8B 109.5
C7 C8 H8C 109.5
H8A C8 H8C 109.5
H8B C8 H8C 109.5
C9 O4 H4O 110.3
C12 O5 H5O 110.0
O3 C9 O4 123.10(13)
O3 C9 C10 123.92(13)
O4 C9 C10 112.97(12)
C9 C10 C11 115.01(12)
C9 C10 H10A 108.5
C11 C10 H10A 108.5
C9 C10 H10B 108.5
C11 C10 H10B 108.5
H10A C10 H10B 107.5
C13 C11 C12 109.79(11)
C13 C11 C14 109.95(13)
C12 C11 C14 107.47(12)
C13 C11 C10 111.06(12)
C12 C11 C10 110.61(11)
C14 C11 C10 107.88(12)
O6 C12 O5 123.63(13)
O6 C12 C11 124.20(12)
O5 C12 C11 112.08(12)
C11 C13 H13A 109.5
C11 C13 H13B 109.5
H13A C13 H13B 109.5
C11 C13 H13C 109.5
H13A C13 H13C 109.5
H13B C13 H13C 109.5
C11 C14 H14A 109.5
C11 C14 H14B 109.5
H14A C14 H14B 109.5
C11 C14 H14C 109.5
H14A C14 H14C 109.5
H14B C14 H14C 109.5

loop_
_geom_bond_atom_site_label_1
_geom_bond_atom_site_label_2
_geom_bond_distance
O1 C1 1.233(2)
O2 C6 1.2355(17)
N1 C1 1.3282(18)
N1 C4 1.458(2)
N1 C5 1.4594(19)
N2 C6 1.3175(19)
N2 H2M 0.8948
N2 H2N 0.8761
C1 C2 1.499(2)
C2 C3 1.502(3)
C2 H2A 0.9700
C2 H2B 0.9700
C3 C4 1.522(3)
C3 H3A 0.9700
C3 H3B 0.9700
C4 H4A 0.9700
C4 H4B 0.9700
C5 C7 1.510(2)
C5 C6 1.517(2)
C5 H5 0.9800
C7 C8 1.515(3)
C7 H7A 0.9700
C7 H7B 0.9700
C8 H8A 0.9600
C8 H8B 0.9600
C8 H8C 0.9600
O3 C9 1.2080(18)
O4 C9 1.3144(18)
O4 H4O 0.9040
O5 C12 1.3169(17)
O5 H5O 0.8557
O6 C12 1.2036(17)
C9 C10 1.498(2)
C10 C11 1.536(2)
C10 H10A 0.9700
C10 H10B 0.9700
C11 C13 1.520(2)
C11 C12 1.5236(19)
C11 C14 1.533(2)
C13 H13A 0.9600
C13 H13B 0.9600
C13 H13C 0.9600
C14 H14A 0.9600
C14 H14B 0.9600
C14 H14C 0.9600

loop_
_geom_torsion_atom_site_label_1
_geom_torsion_atom_site_label_2
_geom_torsion_atom_site_label_3
_geom_torsion_atom_site_label_4
_geom_torsion
C4 N1 C1 O1 179.55(15)
C5 N1 C1 O1 -8.1(2)
C4 N1 C1 C2 -1.44(18)
C5 N1 C1 C2 170.90(13)
O1 C1 C2 C3 -171.59(16)
N1 C1 C2 C3 9.44(18)
C1 C2 C3 C4 -13.24(18)
C1 N1 C4 C3 -7.04(19)
C5 N1 C4 C3 -179.17(13)
C2 C3 C4 N1 12.34(19)
C1 N1 C5 C7 -120.86(16)
C4 N1 C5 C7 50.7(2)
C1 N1 C5 C6 109.86(15)
C4 N1 C5 C6 -78.60(18)
N1 C5 C6 O2 165.63(13)
C7 C5 C6 O2 35.9(2)
N1 C5 C6 N2 -18.28(19)
C7 C5 C6 N2 -147.99(15)
N1 C5 C7 C8 59.8(2)
C6 C5 C7 C8 -170.30(16)
O3 C9 C10 C11 -16.2(2)
O4 C9 C10 C11 164.60(12)
C9 C10 C11 C13 -67.08(16)
C9 C10 C11 C12 55.09(16)
C9 C10 C11 C14 172.37(13)
C13 C11 C12 O6 -15.02(19)
C14 C11 C12 O6 104.55(16)
C10 C11 C12 O6 -137.92(14)
C13 C11 C12 O5 168.31(12)
C14 C11 C12 O5 -72.13(15)
C10 C11 C12 O5 45.40(16)
